data_7710403
loop_
_publ_author_name
'Shekhovtsov, Nikita'
'Vinogradova, Katerina A.'
'Vorob'eva, Sofia'
'Berezin, Alexey Sergeevich'
'Plyusnin, Victor F.'
'Naumov, Dmitry Y.'
'Pervukhina, Natalie V.'
'Nikolaenkova, Elena B.'
'Tikhonov, Alexsei Ya.'
'Bushuev, Mark B.'

_publ_section_title
;
 N-Hydroxy -- N-oxide photoinduced tautomerization and excitation
 wavelength dependent luminescence of ESIPT-capable zinc(II) complexes
 with a rationally designed 1-hydroxy-2,4-di(pyridin-2-yl)-1H-imidazole
 ESIPT-ligand
;
_journal_name_full 'Dalton Transactions'
_journal_paper_doi 10.1039/D2DT01232D
_journal_year 2022
_chemical_formula_moiety 'C14 H12 Cl2 N4 O Zn'
_chemical_formula_sum 'C14 H12 Cl2 N4 O Zn'
_chemical_formula_weight 388.55
_space_group_crystal_system monoclinic
_space_group_IT_number 14
_space_group_name_Hall '-P 2ybc'
_space_group_name_H-M_alt 'P 1 21/c 1'
_atom_sites_solution_hydrogens geom
_audit_creation_method SHELXL-2017/1
_audit_update_record
;
2021-12-03 deposited with the CCDC.	2022-06-01 downloaded from the CCDC.
;
_cell_angle_alpha 90
_cell_angle_beta 91.408(1)
_cell_angle_gamma 90
_cell_formula_units_Z 4
_cell_length_a 11.4076(3)
_cell_length_b 7.9255(2)
_cell_length_c 16.5642(3)
_cell_measurement_reflns_used 6000
_cell_measurement_temperature 150(2)
_cell_measurement_theta_max 28.30
_cell_measurement_theta_min 2.85
_cell_volume 1497.13(6)
_computing_cell_refinement 'SAINT (Bruker, 2004)'
_computing_data_collection 'APEX2 (Bruker, 2004)'
_computing_data_reduction 'SAINT (Bruker, 2004)'
_computing_molecular_graphics 'SHELXTL (Bruker, 2004)'
_computing_publication_material 'SHELXTL (Bruker, 2004)'
_computing_structure_refinement 'SHELXL-2017/1 (Sheldrick, 2017)'
_computing_structure_solution 'SHELXTL (Bruker, 2004)'
_diffrn_ambient_temperature 150(2)
_diffrn_measured_fraction_theta_full 0.999
_diffrn_measured_fraction_theta_max 0.999
_diffrn_measurement_device_type 'Bruker Nonius X8Apex CCD area-detector'
_diffrn_measurement_method '\f scans'
_diffrn_radiation_type MoK\a
_diffrn_radiation_wavelength 0.71073
_diffrn_reflns_av_R_equivalents 0.0363
_diffrn_reflns_av_unetI/netI 0.0306
_diffrn_reflns_Laue_measured_fraction_full 0.999
_diffrn_reflns_Laue_measured_fraction_max 0.999
_diffrn_reflns_limit_h_max 13
_diffrn_reflns_limit_h_min -14
_diffrn_reflns_limit_k_max 9
_diffrn_reflns_limit_k_min -9
_diffrn_reflns_limit_l_max 20
_diffrn_reflns_limit_l_min -16
_diffrn_reflns_number 10188
_diffrn_reflns_point_group_measured_fraction_full 0.999
_diffrn_reflns_point_group_measured_fraction_max 0.999
_diffrn_reflns_theta_full 25.500
_diffrn_reflns_theta_max 26.019
_diffrn_reflns_theta_min 2.460
_exptl_absorpt_coefficient_mu 2.003
_exptl_absorpt_correction_type multi-scan
_exptl_absorpt_process_details 'SADABS (Bruker, 2004)'
_exptl_crystal_colour yellow
_exptl_crystal_density_diffrn 1.724
_exptl_crystal_description prism
_exptl_crystal_F_000 784
_exptl_crystal_size_max 0.250
_exptl_crystal_size_mid 0.120
_exptl_crystal_size_min 0.080
_exptl_transmission_factor_max 0.7457
_exptl_transmission_factor_min 0.6718
_refine_diff_density_max 0.542
_refine_diff_density_min -0.333
_refine_diff_density_rms 0.063
_refine_ls_extinction_method none
_refine_ls_goodness_of_fit_ref 1.032
_refine_ls_hydrogen_treatment constr
_refine_ls_matrix_type full
_refine_ls_number_parameters 210
_refine_ls_number_reflns 2951
_refine_ls_number_restraints 0
_refine_ls_restrained_S_all 1.032
_refine_ls_R_factor_all 0.0308
_refine_ls_R_factor_gt 0.0280
_refine_ls_shift/su_max 0.001
_refine_ls_shift/su_mean 0.000
_refine_ls_structure_factor_coef Fsqd
_refine_ls_weighting_details 'w=1/[\s^2^(Fo^2^)+(0.0292P)^2^+1.7071P] where P=(Fo^2^+2Fc^2^)/3'
_refine_ls_weighting_scheme calc
_refine_ls_wR_factor_gt 0.0712
_refine_ls_wR_factor_ref 0.0723
_reflns_Friedel_coverage 0.000
_reflns_number_gt 2757
_reflns_number_total 2951
_reflns_threshold_expression 'I > 2\s(I)'
_cod_data_source_file d2dt01232d2.cif
_cod_data_source_block mbb_252
_cod_original_sg_symbol_H-M 'P 21/c'
_cod_database_code 7710403
_shelx_shelxl_version_number 2017/1
_shelx_space_group_comment
;
The symmetry employed for this shelxl refinement is uniquely defined
by the following loop, which should always be used as a source of
symmetry information in preference to the above space-group names.
They are only intended as comments.
;
_shelx_estimated_absorpt_t_min 0.634
_shelx_estimated_absorpt_t_max 0.856

loop_
_space_group_symop_operation_xyz
'x, y, z'
'-x, y+1/2, -z+1/2'
'-x, -y, -z'
'x, -y-1/2, z-1/2'

loop_
_atom_site_label
_atom_site_type_symbol
_atom_site_fract_x
_atom_site_fract_y
_atom_site_fract_z
_atom_site_U_iso_or_equiv
_atom_site_adp_type
_atom_site_occupancy
_atom_site_site_symmetry_order
_atom_site_calc_flag
_atom_site_refinement_flags_posn
_atom_site_refinement_flags_adp
_atom_site_refinement_flags_occupancy
_atom_site_disorder_assembly
_atom_site_disorder_group
Cl1 Cl 0.36576(5) 0.56439(8) 0.24294(3) 0.02875(15) Uani 1 1 d . . . . .
Cl2 Cl 0.18126(5) 0.89696(7) 0.13069(3) 0.02456(14) Uani 1 1 d . . . . .
Zn1A Zn 0.30813(3) 0.68437(4) 0.12832(2) 0.01782(12) Uani 0.9330(19) 1 d . . P A 1
N2 N 0.44161(16) 0.7335(2) 0.04941(11) 0.0195(4) Uani 1 1 d . . . . .
H1B H 0.392341 0.713622 0.088340 0.023 Uiso 0.0670(19) 1 calc R U P A 2
N1 N 0.17661(16) 0.3887(2) -0.06415(11) 0.0214(4) Uani 1 1 d . . . . .
O1 O 0.10513(16) 0.2791(2) -0.10698(10) 0.0324(4) Uani 1 1 d . . . . .
H1A H 0.055454 0.237578 -0.076093 0.039 Uiso 0.9330(19) 1 calc R U P A 1
N3A N 0.00451(16) 0.2482(2) 0.02913(11) 0.0220(4) Uani 0.9330(19) 1 d . . P A 1
C32A C 0.0819(2) 0.3718(4) 0.15082(15) 0.0337(6) Uani 0.9330(19) 1 d . . P A 1
H32A H 0.138363 0.442235 0.177115 0.040 Uiso 0.9330(19) 1 calc R U P A 1
N4 N 0.25496(15) 0.5312(2) 0.03560(11) 0.0172(4) Uani 1 1 d . . . . .
C2 C 0.31763(18) 0.5615(3) -0.03278(13) 0.0177(4) Uani 1 1 d . . . . .
C1 C 0.26913(19) 0.4724(3) -0.09697(13) 0.0212(5) Uani 1 1 d . . . . .
C3 C 0.16942(18) 0.4241(3) 0.01557(13) 0.0192(4) Uani 1 1 d . . . . .
C31 C 0.08306(18) 0.3478(3) 0.06745(14) 0.0207(5) Uani 1 1 d . . . . .
C33 C -0.0771(2) 0.1718(3) 0.07257(16) 0.0295(5) Uani 1 1 d . . . . .
H33 H -0.132527 0.101151 0.045418 0.035 Uiso 1 1 calc R U . A 1
C34 C -0.0845(2) 0.1909(4) 0.15485(17) 0.0361(6) Uani 1 1 d . . . . .
H34 H -0.144591 0.135825 0.183562 0.043 Uiso 1 1 calc R U . . .
C35 C -0.0039(2) 0.2903(4) 0.19460(17) 0.0387(6) Uani 1 1 d . . . . .
H35 H -0.006504 0.303647 0.251529 0.046 Uiso 1 1 calc R U . A 1
C11 C 0.2966(2) 0.4525(4) -0.18340(14) 0.0339(6) Uani 1 1 d . . . . .
H11A H 0.245070 0.366586 -0.207775 0.051 Uiso 1 1 calc R U . . .
H11B H 0.378524 0.417428 -0.188187 0.051 Uiso 1 1 calc R U . . .
H11C H 0.284395 0.560210 -0.211394 0.051 Uiso 1 1 calc R U . . .
C21 C 0.42099(18) 0.6711(2) -0.02563(13) 0.0176(4) Uani 1 1 d . . . . .
C22 C 0.49577(19) 0.7053(3) -0.08859(14) 0.0221(5) Uani 1 1 d . . . . .
H22 H 0.479161 0.662845 -0.141276 0.026 Uiso 1 1 calc R U . . .
C23 C 0.5945(2) 0.8018(3) -0.07335(16) 0.0273(5) Uani 1 1 d . . . . .
H23 H 0.646628 0.826701 -0.115588 0.033 Uiso 1 1 calc R U . . .
C24 C 0.6171(2) 0.8622(3) 0.00388(16) 0.0278(5) Uani 1 1 d . . . . .
H24 H 0.685419 0.927018 0.015704 0.033 Uiso 1 1 calc R U . . .
C25 C 0.5381(2) 0.8260(3) 0.06348(15) 0.0246(5) Uani 1 1 d . . . . .
H25 H 0.552863 0.868415 0.116396 0.029 Uiso 1 1 calc R U . . .
Zn1B Zn 0.2383(8) 0.6191(8) 0.1362(4) 0.054(3) Uani 0.0670(19) 1 d . . P A 2
N3B N 0.0819(2) 0.3718(4) 0.15082(15) 0.0337(6) Uani 0.0670(19) 1 d . . P A 2
C32B C 0.00451(16) 0.2482(2) 0.02913(11) 0.0220(4) Uani 0.0670(19) 1 d . . P A 2
H32B H 0.006890 0.232360 -0.027656 0.026 Uiso 0.0670(19) 1 calc R U P A 2

loop_
_atom_site_aniso_label
_atom_site_aniso_U_11
_atom_site_aniso_U_22
_atom_site_aniso_U_33
_atom_site_aniso_U_23
_atom_site_aniso_U_13
_atom_site_aniso_U_12
Cl1 0.0318(3) 0.0354(3) 0.0189(3) 0.0019(2) -0.0031(2) 0.0057(2)
Cl2 0.0244(3) 0.0231(3) 0.0262(3) -0.0033(2) 0.0003(2) 0.0040(2)
Zn1A 0.0189(2) 0.01828(18) 0.01617(15) -0.00191(10) -0.00095(11) -0.00045(14)
N2 0.0204(9) 0.0157(9) 0.0222(9) 0.0024(7) -0.0018(7) 0.0022(7)
N1 0.0203(9) 0.0209(9) 0.0226(10) -0.0021(8) -0.0064(7) -0.0022(7)
O1 0.0350(10) 0.0360(10) 0.0260(9) -0.0057(8) -0.0047(7) -0.0145(8)
N3A 0.0195(9) 0.0220(10) 0.0242(10) 0.0030(8) -0.0033(8) -0.0031(7)
C32A 0.0294(13) 0.0421(15) 0.0294(13) -0.0085(11) -0.0014(10) -0.0042(11)
N4 0.0164(9) 0.0154(9) 0.0198(9) -0.0008(7) -0.0005(7) 0.0013(7)
C2 0.0190(10) 0.0160(10) 0.0181(10) 0.0022(8) -0.0015(8) 0.0034(8)
C1 0.0244(11) 0.0208(11) 0.0182(11) 0.0023(9) -0.0033(8) 0.0051(9)
C3 0.0172(10) 0.0173(10) 0.0228(11) -0.0018(8) -0.0034(8) 0.0030(8)
C31 0.0160(10) 0.0192(10) 0.0269(12) -0.0030(9) -0.0014(9) 0.0020(8)
C33 0.0216(12) 0.0277(13) 0.0390(14) 0.0082(11) -0.0022(10) -0.0051(9)
C34 0.0236(12) 0.0466(16) 0.0383(15) 0.0103(13) 0.0074(11) 0.0009(11)
C35 0.0340(14) 0.0531(18) 0.0293(14) -0.0017(12) 0.0089(11) -0.0001(12)
C11 0.0447(15) 0.0409(15) 0.0160(11) 0.0025(10) 0.0015(10) -0.0004(12)
C21 0.0180(10) 0.0134(10) 0.0212(11) 0.0034(8) 0.0000(8) 0.0040(8)
C22 0.0227(11) 0.0194(11) 0.0242(11) 0.0042(9) 0.0023(9) 0.0047(9)
C23 0.0229(11) 0.0205(11) 0.0388(14) 0.0107(10) 0.0066(10) 0.0038(9)
C24 0.0179(11) 0.0149(11) 0.0502(16) 0.0056(10) -0.0056(10) 0.0005(9)
C25 0.0236(11) 0.0164(11) 0.0333(13) 0.0003(9) -0.0078(10) 0.0037(9)
Zn1B 0.074(7) 0.032(3) 0.053(4) -0.017(3) -0.035(4) 0.015(4)
N3B 0.0294(13) 0.0421(15) 0.0294(13) -0.0085(11) -0.0014(10) -0.0042(11)
C32B 0.0195(9) 0.0220(10) 0.0242(10) 0.0030(8) -0.0033(8) -0.0031(7)

loop_
_atom_type_symbol
_atom_type_description
_atom_type_scat_dispersion_real
_atom_type_scat_dispersion_imag
_atom_type_scat_source
C C 0.0033 0.0016 'International Tables Vol C Tables 4.2.6.8 and 6.1.1.4'
H H 0.0000 0.0000 'International Tables Vol C Tables 4.2.6.8 and 6.1.1.4'
N N 0.0061 0.0033 'International Tables Vol C Tables 4.2.6.8 and 6.1.1.4'
O O 0.0106 0.0060 'International Tables Vol C Tables 4.2.6.8 and 6.1.1.4'
Zn Zn 0.2839 1.4301 'International Tables Vol C Tables 4.2.6.8 and 6.1.1.4'
Cl Cl 0.1484 0.1585 'International Tables Vol C Tables 4.2.6.8 and 6.1.1.4'

loop_
_geom_angle_atom_site_label_1
_geom_angle_atom_site_label_2
_geom_angle_atom_site_label_3
_geom_angle
_geom_angle_site_symmetry_1
_geom_angle_site_symmetry_3
_geom_angle_publ_flag
N4 Zn1A N2 81.14(7) . . ?
N4 Zn1A Cl1 117.90(5) . . ?
N2 Zn1A Cl1 114.59(5) . . ?
N4 Zn1A Cl2 106.44(5) . . ?
N2 Zn1A Cl2 111.00(5) . . ?
Cl1 Zn1A Cl2 119.43(2) . . ?
C25 N2 C21 119.0(2) . . ?
C25 N2 Zn1A 127.47(16) . . ?
C21 N2 Zn1A 113.43(14) . . ?
C25 N2 H1B 120.5 . . ?
C21 N2 H1B 120.5 . . ?
C3 N1 C1 110.61(18) . . ?
C3 N1 O1 125.75(19) . . ?
C1 N1 O1 123.60(18) . . ?
N1 O1 H1A 109.5 . . ?
C33 N3A C31 118.5(2) . . ?
C35 C32A C31 118.5(2) . . ?
C35 C32A H32A 120.8 . . ?
C31 C32A H32A 120.8 . . ?
C3 N4 C2 107.42(18) . . ?
C3 N4 Zn1B 112.4(4) . . ?
C2 N4 Zn1B 139.0(4) . . ?
C3 N4 Zn1A 140.49(15) . . ?
C2 N4 Zn1A 111.42(13) . . ?
N4 C2 C1 109.77(19) . . ?
N4 C2 C21 118.05(18) . . ?
C1 C2 C21 132.1(2) . . ?
N1 C1 C2 103.89(19) . . ?
N1 C1 C11 121.0(2) . . ?
C2 C1 C11 135.1(2) . . ?
N4 C3 N1 108.31(19) . . ?
N4 C3 C31 128.4(2) . . ?
N1 C3 C31 123.21(19) . . ?
N3A C31 C32A 121.8(2) . . ?
C32B C31 N3B 121.8(2) . . ?
C32B C31 C3 114.8(2) . . ?
N3A C31 C3 114.8(2) . . ?
C32A C31 C3 123.5(2) . . ?
N3B C31 C3 123.5(2) . . ?
C32B C33 C34 123.0(2) . . ?
N3A C33 C34 123.0(2) . . ?
N3A C33 H33 118.5 . . ?
C34 C33 H33 118.5 . . ?
C35 C34 C33 118.9(2) . . ?
C35 C34 H34 120.6 . . ?
C33 C34 H34 120.6 . . ?
C34 C35 N3B 119.3(3) . . ?
C34 C35 C32A 119.3(3) . . ?
C34 C35 H35 120.3 . . ?
C32A C35 H35 120.3 . . ?
C1 C11 H11A 109.5 . . ?
C1 C11 H11B 109.5 . . ?
H11A C11 H11B 109.5 . . ?
C1 C11 H11C 109.5 . . ?
H11A C11 H11C 109.5 . . ?
H11B C11 H11C 109.5 . . ?
N2 C21 C22 121.4(2) . . ?
N2 C21 C2 114.32(19) . . ?
C22 C21 C2 124.2(2) . . ?
C23 C22 C21 119.0(2) . . ?
C23 C22 H22 120.5 . . ?
C21 C22 H22 120.5 . . ?
C22 C23 C24 119.6(2) . . ?
C22 C23 H23 120.2 . . ?
C24 C23 H23 120.2 . . ?
C25 C24 C23 118.6(2) . . ?
C25 C24 H24 120.7 . . ?
C23 C24 H24 120.7 . . ?
N2 C25 C24 122.5(2) . . ?
N2 C25 H25 118.8 . . ?
C24 C25 H25 118.8 . . ?
N4 Zn1B Cl2 111.5(3) . . ?
N4 Zn1B Cl1 123.6(3) . . ?
Cl2 Zn1B Cl1 112.6(2) . . ?
N4 Zn1B N3B 83.5(3) . . ?
Cl2 Zn1B N3B 121.2(4) . . ?
Cl1 Zn1B N3B 101.7(3) . . ?
C35 N3B C31 118.5(2) . . ?
C35 N3B Zn1B 150.4(2) . . ?
C31 N3B Zn1B 89.3(2) . . ?
C33 C32B C31 118.5(2) . . ?
C33 C32B H32B 120.7 . . ?
C31 C32B H32B 120.7 . . ?

loop_
_geom_bond_atom_site_label_1
_geom_bond_atom_site_label_2
_geom_bond_distance
_geom_bond_site_symmetry_2
_geom_bond_publ_flag
Cl1 Zn1A 2.2091(6) . ?
Cl1 Zn1B 2.302(5) . ?
Cl2 Zn1A 2.2221(6) . ?
Cl2 Zn1B 2.298(6) . ?
Zn1A N4 2.0383(18) . ?
Zn1A N2 2.0679(19) . ?
N2 C25 1.338(3) . ?
N2 C21 1.353(3) . ?
N2 H1B 0.8800 . ?
N1 C3 1.354(3) . ?
N1 C1 1.371(3) . ?
N1 O1 1.376(2) . ?
O1 H1A 0.8400 . ?
N3A C33 1.335(3) . ?
N3A C31 1.342(3) . ?
C32A C35 1.391(4) . ?
C32A C31 1.394(3) . ?
C32A H32A 0.9500 . ?
N4 C3 1.329(3) . ?
N4 C2 1.375(3) . ?
N4 Zn1B 1.820(6) . ?
C2 C1 1.381(3) . ?
C2 C21 1.467(3) . ?
C1 C11 1.481(3) . ?
C3 C31 1.455(3) . ?
C31 C32B 1.342(3) . ?
C31 N3B 1.394(3) . ?
C33 C32B 1.335(3) . ?
C33 C34 1.376(4) . ?
C33 H33 0.9500 . ?
C34 C35 1.368(4) . ?
C34 H34 0.9500 . ?
C35 N3B 1.391(4) . ?
C35 H35 0.9500 . ?
C11 H11A 0.9800 . ?
C11 H11B 0.9800 . ?
C11 H11C 0.9800 . ?
C21 C22 1.390(3) . ?
C22 C23 1.380(3) . ?
C22 H22 0.9500 . ?
C23 C24 1.384(4) . ?
C23 H23 0.9500 . ?
C24 C25 1.383(4) . ?
C24 H24 0.9500 . ?
C25 H25 0.9500 . ?
Zn1B N3B 2.665(11) . ?
C32B H32B 0.9500 . ?

loop_
_geom_hbond_atom_site_label_D
_geom_hbond_atom_site_label_H
_geom_hbond_atom_site_label_A
_geom_hbond_distance_DH
_geom_hbond_distance_HA
_geom_hbond_distance_DA
_geom_hbond_angle_DHA
_geom_hbond_site_symmetry_A
_geom_hbond_publ_flag
N2 H1B^b Cl1 0.88 2.84 3.5998(19) 144.9 . yes
N2 H1B^b Cl2 0.88 2.91 3.5366(19) 129.3 . yes
O1 H1A^a N3A^a 0.84 1.85 2.567(3) 141.9 . yes
C32A^a H32A^a Cl1 0.95 2.95 3.860(3) 160.4 . yes
C33 H33^a Cl2 0.95 2.96 3.584(3) 124.8 3_565 yes
C34 H34 Cl1 0.95 2.88 3.799(3) 162.0 2_545 yes
C35 H35^a Cl2 0.95 2.92 3.670(3) 136.9 2_545 yes
C11 H11C Cl2 0.98 2.86 3.527(3) 125.9 4_575 yes
C25 H25 Cl1 0.95 2.93 3.858(2) 165.1 2_655 yes
C32B^b H32B^b Cl2 0.95 2.90 3.5421(19) 126.2 3_565 yes
C32B^b H32B^b O1 0.95 1.79 2.567(3) 137.3 . yes

loop_
_geom_torsion_atom_site_label_1
_geom_torsion_atom_site_label_2
_geom_torsion_atom_site_label_3
_geom_torsion_atom_site_label_4
_geom_torsion
_geom_torsion_site_symmetry_1
_geom_torsion_site_symmetry_2
_geom_torsion_site_symmetry_3
_geom_torsion_site_symmetry_4
_geom_torsion_publ_flag
C3 N4 C2 C1 0.6(2) . . . . ?
Zn1B N4 C2 C1 -165.2(3) . . . . ?
Zn1A N4 C2 C1 -172.00(14) . . . . ?
C3 N4 C2 C21 -177.31(17) . . . . ?
Zn1B N4 C2 C21 16.9(4) . . . . ?
Zn1A N4 C2 C21 10.1(2) . . . . ?
C3 N1 C1 C2 -0.2(2) . . . . ?
O1 N1 C1 C2 -177.87(19) . . . . ?
C3 N1 C1 C11 179.1(2) . . . . ?
O1 N1 C1 C11 1.5(3) . . . . ?
N4 C2 C1 N1 -0.2(2) . . . . ?
C21 C2 C1 N1 177.3(2) . . . . ?
N4 C2 C1 C11 -179.5(2) . . . . ?
C21 C2 C1 C11 -1.9(4) . . . . ?
C2 N4 C3 N1 -0.7(2) . . . . ?
Zn1B N4 C3 N1 169.2(2) . . . . ?
Zn1A N4 C3 N1 168.39(16) . . . . ?
C2 N4 C3 C31 176.9(2) . . . . ?
Zn1B N4 C3 C31 -13.1(3) . . . . ?
Zn1A N4 C3 C31 -13.9(4) . . . . ?
C1 N1 C3 N4 0.6(2) . . . . ?
O1 N1 C3 N4 178.19(18) . . . . ?
C1 N1 C3 C31 -177.19(19) . . . . ?
O1 N1 C3 C31 0.4(3) . . . . ?
C33 N3A C31 C32A 0.5(3) . . . . ?
C33 N3A C31 C3 179.3(2) . . . . ?
C35 C32A C31 N3A -0.4(4) . . . . ?
C35 C32A C31 C3 -179.0(2) . . . . ?
N4 C3 C31 C32B 177.8(2) . . . . ?
N1 C3 C31 C32B -4.8(3) . . . . ?
N4 C3 C31 N3A 177.8(2) . . . . ?
N1 C3 C31 N3A -4.8(3) . . . . ?
N4 C3 C31 C32A -3.4(4) . . . . ?
N1 C3 C31 C32A 173.9(2) . . . . ?
N4 C3 C31 N3B -3.4(4) . . . . ?
N1 C3 C31 N3B 173.9(2) . . . . ?
C31 N3A C33 C34 0.2(4) . . . . ?
C32B C33 C34 C35 -1.0(4) . . . . ?
N3A C33 C34 C35 -1.0(4) . . . . ?
C33 C34 C35 N3B 1.1(4) . . . . ?
C33 C34 C35 C32A 1.1(4) . . . . ?
C31 C32A C35 C34 -0.5(4) . . . . ?
C25 N2 C21 C22 -2.0(3) . . . . ?
Zn1A N2 C21 C22 173.93(15) . . . . ?
C25 N2 C21 C2 175.73(18) . . . . ?
Zn1A N2 C21 C2 -8.3(2) . . . . ?
N4 C2 C21 N2 -1.2(3) . . . . ?
C1 C2 C21 N2 -178.5(2) . . . . ?
N4 C2 C21 C22 176.46(19) . . . . ?
C1 C2 C21 C22 -0.9(4) . . . . ?
N2 C21 C22 C23 1.5(3) . . . . ?
C2 C21 C22 C23 -175.9(2) . . . . ?
C21 C22 C23 C24 0.1(3) . . . . ?
C22 C23 C24 C25 -1.2(3) . . . . ?
C21 N2 C25 C24 0.8(3) . . . . ?
Zn1A N2 C25 C24 -174.47(16) . . . . ?
C23 C24 C25 N2 0.8(3) . . . . ?
C3 N4 Zn1B Cl2 -107.4(4) . . . . ?
C2 N4 Zn1B Cl2 57.9(6) . . . . ?
C3 N4 Zn1B Cl1 113.5(5) . . . . ?
C2 N4 Zn1B Cl1 -81.2(6) . . . . ?
C3 N4 Zn1B N3B 13.7(2) . . . . ?
C2 N4 Zn1B N3B 179.0(3) . . . . ?
C34 C35 N3B C31 -0.5(4) . . . . ?
C34 C35 N3B Zn1B 157.6(4) . . . . ?
C32B C31 N3B C35 -0.4(4) . . . . ?
C3 C31 N3B C35 -179.0(2) . . . . ?
C32B C31 N3B Zn1B -169.7(2) . . . . ?
C3 C31 N3B Zn1B 11.6(3) . . . . ?
C34 C33 C32B C31 0.2(4) . . . . ?
N3B C31 C32B C33 0.5(3) . . . . ?
C3 C31 C32B C33 179.3(2) . . . . ?
